data_7115671
loop_
_publ_author_name
'Jens P. Eussner'
'Stefanie Dehnen'

_publ_section_title
;
 Bronze, silver and gold: functionalized group 11 organotin sulfide
 clusters
;
_journal_name_full Chem.Commun.
_journal_page_first 11385
_journal_paper_doi 10.1039/C4cc05666C
_journal_volume 50
_journal_year 2014
_chemical_formula_moiety 'C60 H74 Cl2 Cu2 O4 P2 S8 Sn6, 4(C H2 Cl2)'
_chemical_formula_sum 'C64 H82 Cl10 Cu2 O4 P2 S8 Sn6'
_chemical_formula_weight 2427.44
_chemical_name_systematic
; 
 ? 
;
_space_group_IT_number 2
_symmetry_cell_setting triclinic
_symmetry_space_group_name_Hall '-P 1'
_symmetry_space_group_name_H-M 'P -1'
_atom_sites_solution_hydrogens geom
_atom_sites_solution_primary direct
_atom_sites_solution_secondary difmap
_audit_creation_method SHELXL-97
_cell_angle_alpha 115.138(3)
_cell_angle_beta 101.519(4)
_cell_angle_gamma 101.370(3)
_cell_formula_units_Z 1
_cell_length_a 12.6985(5)
_cell_length_b 13.1259(5)
_cell_length_c 15.4384(8)
_cell_measurement_reflns_used 25944
_cell_measurement_temperature 100(2)
_cell_measurement_theta_max 27.25
_cell_measurement_theta_min 1.54
_cell_volume 2164.23(19)
_computing_structure_refinement 'SHELXL-97 (Sheldrick, 1997)'
_computing_structure_solution 'SHELXS-97 (Sheldrick, 1990)'
_diffrn_ambient_temperature 100(2)
_diffrn_measured_fraction_theta_full 0.997
_diffrn_measured_fraction_theta_max 0.991
_diffrn_measurement_device_type IPDS2T
_diffrn_measurement_method /w
_diffrn_radiation_monochromator graphite
_diffrn_radiation_source 'fine-focus sealed tube'
_diffrn_radiation_type MoK\a
_diffrn_radiation_wavelength 0.71073
_diffrn_reflns_av_R_equivalents 0.0627
_diffrn_reflns_av_sigmaI/netI 0.0539
_diffrn_reflns_limit_h_max 16
_diffrn_reflns_limit_h_min -16
_diffrn_reflns_limit_k_max 14
_diffrn_reflns_limit_k_min -16
_diffrn_reflns_limit_l_max 19
_diffrn_reflns_limit_l_min -19
_diffrn_reflns_number 19199
_diffrn_reflns_theta_full 25.00
_diffrn_reflns_theta_max 26.75
_diffrn_reflns_theta_min 1.54
_exptl_absorpt_coefficient_mu 2.763
_exptl_absorpt_correction_T_max 0.706
_exptl_absorpt_correction_T_min 0.498
_exptl_absorpt_correction_type numerical
_exptl_absorpt_process_details 'XPREP in SHELXTL (Bruker, 1997)'
_exptl_crystal_colour yellow
_exptl_crystal_density_diffrn 1.862
_exptl_crystal_density_method 'not measured'
_exptl_crystal_description block
_exptl_crystal_F_000 1184
_exptl_crystal_size_max 0.20
_exptl_crystal_size_mid 0.17
_exptl_crystal_size_min 0.17
_refine_diff_density_max 1.040
_refine_diff_density_min -1.256
_refine_diff_density_rms 0.117
_refine_ls_extinction_method none
_refine_ls_goodness_of_fit_ref 0.961
_refine_ls_hydrogen_treatment constr
_refine_ls_matrix_type full
_refine_ls_number_parameters 439
_refine_ls_number_reflns 9141
_refine_ls_number_restraints 0
_refine_ls_restrained_S_all 0.961
_refine_ls_R_factor_all 0.0365
_refine_ls_R_factor_gt 0.0288
_refine_ls_shift/su_max 0.001
_refine_ls_shift/su_mean 0.000
_refine_ls_structure_factor_coef Fsqd
_refine_ls_weighting_details 'calc w=1/[\s^2^(Fo^2^)+(0.0412P)^2^+0.0000P] where P=(Fo^2^+2Fc^2^)/3'
_refine_ls_weighting_scheme calc
_refine_ls_wR_factor_gt 0.0695
_refine_ls_wR_factor_ref 0.0714
_reflns_number_gt 7723
_reflns_number_total 9141
_reflns_threshold_expression >2sigma(I)
_cod_data_source_file c4cc05666c2.cif
_cod_data_source_block Compound1
_cod_original_cell_volume 2164.22(16)
_cod_original_sg_symbol_H-M P-1
_cod_database_code 7115671

loop_
_symmetry_equiv_pos_as_xyz
'x, y, z'
'-x, -y, -z'

loop_
_atom_site_label
_atom_site_type_symbol
_atom_site_fract_x
_atom_site_fract_y
_atom_site_fract_z
_atom_site_U_iso_or_equiv
_atom_site_adp_type
_atom_site_occupancy
_atom_site_symmetry_multiplicity
_atom_site_calc_flag
_atom_site_refinement_flags
C1 C 0.2190(3) 0.2806(3) 0.2025(2) 0.0192(6) Uani 1 1 d .
C2 C 0.2441(3) 0.2288(4) 0.2729(3) 0.0294(8) Uani 1 1 d .
H2A H 0.2036 0.1433 0.2367 0.044 Uiso 1 1 calc R
H2B H 0.2191 0.2674 0.3313 0.044 Uiso 1 1 calc R
H2C H 0.3258 0.2423 0.2959 0.044 Uiso 1 1 calc R
C3 C 0.2881(3) 0.4112(3) 0.2531(3) 0.0269(8) Uani 1 1 d .
H3A H 0.2704 0.4424 0.2063 0.040 Uiso 1 1 calc R
H3B H 0.3691 0.4199 0.2713 0.040 Uiso 1 1 calc R
H3C H 0.2694 0.4556 0.3141 0.040 Uiso 1 1 calc R
C4 C 0.0931(3) 0.2627(3) 0.1668(2) 0.0220(7) Uani 1 1 d .
H4A H 0.0502 0.1825 0.1523 0.026 Uiso 1 1 calc R
H4B H 0.0737 0.3213 0.2220 0.026 Uiso 1 1 calc R
C5 C 0.0561(3) 0.2754(3) 0.0741(2) 0.0215(7) Uani 1 1 d .
C6 C -0.0415(3) 0.3198(4) 0.0619(3) 0.0289(8) Uani 1 1 d .
H6A H -0.0653 0.3104 -0.0062 0.043 Uiso 1 1 calc R
H6B H -0.0192 0.4040 0.1119 0.043 Uiso 1 1 calc R
H6C H -0.1045 0.2745 0.0720 0.043 Uiso 1 1 calc R
C7 C 0.6432(3) 0.4747(3) 0.1917(2) 0.0208(7) Uani 1 1 d .
C8 C 0.6842(3) 0.4839(3) 0.2963(2) 0.0266(7) Uani 1 1 d .
H8A H 0.7317 0.4330 0.2942 0.040 Uiso 1 1 calc R
H8B H 0.6185 0.4583 0.3150 0.040 Uiso 1 1 calc R
H8C H 0.7284 0.5664 0.3464 0.040 Uiso 1 1 calc R
C9 C 0.5705(3) 0.5548(3) 0.1928(3) 0.0251(7) Uani 1 1 d .
H9A H 0.5462 0.5484 0.1258 0.038 Uiso 1 1 calc R
H9B H 0.6149 0.6373 0.2427 0.038 Uiso 1 1 calc R
H9C H 0.5037 0.5302 0.2106 0.038 Uiso 1 1 calc R
C10 C 0.7429(3) 0.5038(3) 0.1561(3) 0.0266(7) Uani 1 1 d .
H10A H 0.7817 0.5906 0.1947 0.032 Uiso 1 1 calc R
H10B H 0.7975 0.4648 0.1717 0.032 Uiso 1 1 calc R
C11 C 0.7110(3) 0.4658(3) 0.0448(3) 0.0257(7) Uani 1 1 d .
C12 C 0.7990(4) 0.5143(4) 0.0077(4) 0.0405(10) Uani 1 1 d .
H12A H 0.7721 0.4740 -0.0663 0.061 Uiso 1 1 calc R
H12B H 0.8698 0.5007 0.0312 0.061 Uiso 1 1 calc R
H12C H 0.8123 0.5996 0.0341 0.061 Uiso 1 1 calc R
C13 C 0.4927(3) 0.1401(3) 0.3831(2) 0.0196(7) Uani 1 1 d .
C14 C 0.5655(3) 0.2498(3) 0.4046(2) 0.0222(7) Uani 1 1 d .
H14 H 0.6206 0.2516 0.3713 0.027 Uiso 1 1 calc R
C15 C 0.5569(3) 0.3550(3) 0.4742(2) 0.0260(8) Uani 1 1 d .
H15 H 0.6066 0.4288 0.4890 0.031 Uiso 1 1 calc R
C16 C 0.4756(3) 0.3527(3) 0.5224(3) 0.0284(8) Uani 1 1 d .
H16 H 0.4695 0.4249 0.5699 0.034 Uiso 1 1 calc R
C17 C 0.4039(3) 0.2459(3) 0.5016(3) 0.0276(8) Uani 1 1 d .
H17 H 0.3480 0.2448 0.5342 0.033 Uiso 1 1 calc R
C18 C 0.4128(3) 0.1396(3) 0.4332(2) 0.0229(7) Uani 1 1 d .
H18 H 0.3643 0.0663 0.4206 0.028 Uiso 1 1 calc R
C19 C 0.3943(3) -0.1138(3) 0.2770(2) 0.0212(7) Uani 1 1 d .
C20 C 0.2817(3) -0.1342(3) 0.2265(3) 0.0263(8) Uani 1 1 d .
H20 H 0.2641 -0.0867 0.1970 0.032 Uiso 1 1 calc R
C21 C 0.1954(3) -0.2238(3) 0.2194(3) 0.0319(9) Uani 1 1 d .
H21 H 0.1188 -0.2368 0.1859 0.038 Uiso 1 1 calc R
C22 C 0.2212(3) -0.2943(3) 0.2613(3) 0.0339(9) Uani 1 1 d .
H22 H 0.1622 -0.3559 0.2561 0.041 Uiso 1 1 calc R
C23 C 0.3325(4) -0.2750(3) 0.3105(3) 0.0322(9) Uani 1 1 d .
H23 H 0.3500 -0.3234 0.3391 0.039 Uiso 1 1 calc R
C24 C 0.4184(3) -0.1853(3) 0.3183(3) 0.0263(8) Uani 1 1 d .
H24 H 0.4948 -0.1726 0.3523 0.032 Uiso 1 1 calc R
C25 C 0.6356(3) -0.0093(3) 0.3447(2) 0.0197(7) Uani 1 1 d .
C26 C 0.6769(3) -0.0916(3) 0.2820(3) 0.0255(7) Uani 1 1 d .
H26 H 0.6394 -0.1335 0.2111 0.031 Uiso 1 1 calc R
C27 C 0.7729(3) -0.1134(3) 0.3221(3) 0.0322(8) Uani 1 1 d .
H27 H 0.8000 -0.1712 0.2790 0.039 Uiso 1 1 calc R
C28 C 0.8289(3) -0.0496(4) 0.4260(3) 0.0329(9) Uani 1 1 d .
H28 H 0.8947 -0.0637 0.4538 0.040 Uiso 1 1 calc R
C29 C 0.7889(3) 0.0340(4) 0.4882(3) 0.0319(9) Uani 1 1 d .
H29 H 0.8281 0.0782 0.5588 0.038 Uiso 1 1 calc R
C30 C 0.6921(3) 0.0538(3) 0.4485(3) 0.0271(8) Uani 1 1 d .
H30 H 0.6641 0.1104 0.4919 0.033 Uiso 1 1 calc R
C31 C -0.0173(4) 0.0886(4) 0.3091(3) 0.0390(10) Uani 1 1 d .
H31A H -0.0105 0.1238 0.2643 0.047 Uiso 1 1 calc R
H31B H -0.0987 0.0587 0.3003 0.047 Uiso 1 1 calc R
C32 C 0.1154(4) 0.6170(4) 0.4655(3) 0.0445(11) Uani 1 1 d .
H32A H 0.1877 0.6660 0.4689 0.053 Uiso 1 1 calc R
H32B H 0.0966 0.6633 0.5268 0.053 Uiso 1 1 calc R
O1 O 0.10476(19) 0.2475(2) 0.01054(17) 0.0225(5) Uani 1 1 d .
O2 O 0.6184(2) 0.3957(2) -0.01269(19) 0.0281(5) Uani 1 1 d .
P1 P 0.50443(7) 0.00637(7) 0.28557(6) 0.01756(17) Uani 1 1 d .
S1 S 0.45624(6) 0.18568(7) 0.15925(6) 0.01710(15) Uani 1 1 d .
S2 S 0.35752(7) 0.28198(7) -0.01324(6) 0.01989(16) Uani 1 1 d .
S3 S 0.16395(7) -0.01481(7) -0.04242(6) 0.02137(17) Uani 1 1 d .
S4 S 0.35435(6) -0.16762(7) 0.00409(5) 0.01671(15) Uani 1 1 d .
Cu1 Cu 0.48724(3) 0.00569(3) 0.13682(3) 0.01723(9) Uani 1 1 d .
Sn1 Sn 0.268945(17) 0.187182(19) 0.070329(15) 0.01649(6) Uani 1 1 d .
Sn2 Sn 0.540671(17) 0.292016(18) 0.078141(15) 0.01612(6) Uani 1 1 d .
Sn3 Sn 0.677382(17) 0.068379(19) 0.104861(15) 0.01656(6) Uani 1 1 d .
Cl1 Cl 0.81465(7) 0.24813(7) 0.25536(6) 0.02677(18) Uani 1 1 d .
Cl2 Cl 0.03920(11) -0.03049(12) 0.27518(10) 0.0522(3) Uani 1 1 d .
Cl3 Cl 0.05547(10) 0.19847(11) 0.43591(9) 0.0476(3) Uani 1 1 d .
Cl4 Cl 0.13256(10) 0.48696(11) 0.46370(8) 0.0468(3) Uani 1 1 d .
Cl5 Cl 0.00769(9) 0.58672(12) 0.35817(8) 0.0513(3) Uani 1 1 d .

loop_
_atom_site_aniso_label
_atom_site_aniso_U_11
_atom_site_aniso_U_22
_atom_site_aniso_U_33
_atom_site_aniso_U_23
_atom_site_aniso_U_13
_atom_site_aniso_U_12
C1 0.0189(15) 0.0226(16) 0.0164(14) 0.0090(13) 0.0076(12) 0.0065(13)
C2 0.0286(18) 0.045(2) 0.0250(17) 0.0227(17) 0.0124(14) 0.0164(17)
C3 0.0272(17) 0.0225(17) 0.0217(16) 0.0028(14) 0.0101(14) 0.0052(15)
C4 0.0200(15) 0.0260(17) 0.0203(15) 0.0117(14) 0.0077(13) 0.0058(14)
C5 0.0190(15) 0.0174(15) 0.0240(16) 0.0097(13) 0.0035(13) 0.0013(13)
C6 0.0242(17) 0.037(2) 0.0351(19) 0.0226(17) 0.0105(15) 0.0155(16)
C7 0.0192(15) 0.0138(15) 0.0231(16) 0.0059(13) 0.0047(12) 0.0018(13)
C8 0.0285(18) 0.0227(17) 0.0193(16) 0.0044(13) 0.0038(13) 0.0065(15)
C9 0.0283(18) 0.0163(16) 0.0293(18) 0.0086(14) 0.0101(14) 0.0088(14)
C10 0.0238(17) 0.0206(16) 0.0343(19) 0.0128(15) 0.0104(14) 0.0050(14)
C11 0.0324(19) 0.0217(17) 0.040(2) 0.0220(16) 0.0227(16) 0.0152(15)
C12 0.046(2) 0.044(2) 0.066(3) 0.042(2) 0.039(2) 0.025(2)
C13 0.0226(16) 0.0204(16) 0.0164(14) 0.0105(13) 0.0028(12) 0.0079(13)
C14 0.0247(16) 0.0248(17) 0.0178(15) 0.0116(13) 0.0049(13) 0.0080(14)
C15 0.0304(18) 0.0200(16) 0.0208(16) 0.0092(14) -0.0004(14) 0.0043(14)
C16 0.0349(19) 0.0265(18) 0.0186(16) 0.0063(14) 0.0044(14) 0.0139(16)
C17 0.0295(18) 0.037(2) 0.0195(16) 0.0133(15) 0.0092(14) 0.0161(16)
C18 0.0279(17) 0.0254(17) 0.0162(15) 0.0106(13) 0.0071(13) 0.0088(14)
C19 0.0263(17) 0.0197(16) 0.0152(14) 0.0062(12) 0.0089(12) 0.0053(14)
C20 0.0273(17) 0.0270(18) 0.0244(17) 0.0127(14) 0.0103(14) 0.0055(15)
C21 0.0279(18) 0.034(2) 0.0256(18) 0.0096(16) 0.0105(15) 0.0025(16)
C22 0.041(2) 0.0256(19) 0.0290(19) 0.0113(16) 0.0160(16) -0.0028(17)
C23 0.049(2) 0.0232(18) 0.0250(18) 0.0134(15) 0.0131(16) 0.0077(17)
C24 0.038(2) 0.0215(17) 0.0201(16) 0.0112(14) 0.0097(14) 0.0073(15)
C25 0.0220(15) 0.0212(16) 0.0206(15) 0.0144(13) 0.0062(12) 0.0066(13)
C26 0.0295(18) 0.0234(17) 0.0214(16) 0.0101(14) 0.0067(14) 0.0066(15)
C27 0.0303(19) 0.0289(19) 0.043(2) 0.0196(17) 0.0124(17) 0.0140(17)
C28 0.0224(17) 0.039(2) 0.043(2) 0.0300(19) 0.0042(16) 0.0064(16)
C29 0.0273(18) 0.041(2) 0.0256(18) 0.0202(17) 0.0013(15) 0.0053(17)
C30 0.0300(18) 0.0332(19) 0.0191(16) 0.0132(15) 0.0080(14) 0.0106(16)
C31 0.037(2) 0.048(2) 0.046(2) 0.033(2) 0.0151(18) 0.016(2)
C32 0.033(2) 0.057(3) 0.042(2) 0.026(2) 0.0066(18) 0.010(2)
O1 0.0241(12) 0.0248(12) 0.0223(11) 0.0129(10) 0.0085(9) 0.0102(10)
O2 0.0373(14) 0.0260(13) 0.0295(13) 0.0173(11) 0.0165(11) 0.0123(12)
P1 0.0207(4) 0.0182(4) 0.0149(4) 0.0094(3) 0.0053(3) 0.0055(3)
S1 0.0178(3) 0.0196(4) 0.0180(3) 0.0118(3) 0.0064(3) 0.0071(3)
S2 0.0210(4) 0.0239(4) 0.0195(4) 0.0137(3) 0.0066(3) 0.0089(3)
S3 0.0168(4) 0.0178(4) 0.0248(4) 0.0067(3) 0.0066(3) 0.0044(3)
S4 0.0177(3) 0.0170(4) 0.0157(3) 0.0083(3) 0.0058(3) 0.0048(3)
Cu1 0.01986(19) 0.01842(19) 0.01431(17) 0.00934(15) 0.00504(14) 0.00501(16)
Sn1 0.01722(11) 0.01686(11) 0.01553(10) 0.00792(8) 0.00512(8) 0.00558(9)
Sn2 0.01785(11) 0.01559(10) 0.01572(10) 0.00842(8) 0.00539(8) 0.00488(8)
Sn3 0.01677(10) 0.01757(11) 0.01593(10) 0.00873(8) 0.00490(8) 0.00543(8)
Cl1 0.0264(4) 0.0236(4) 0.0196(4) 0.0041(3) 0.0013(3) 0.0069(3)
Cl2 0.0559(7) 0.0553(7) 0.0647(7) 0.0366(6) 0.0293(6) 0.0289(6)
Cl3 0.0522(6) 0.0563(7) 0.0450(6) 0.0315(5) 0.0173(5) 0.0208(6)
Cl4 0.0471(6) 0.0517(6) 0.0431(6) 0.0201(5) 0.0235(5) 0.0163(5)
Cl5 0.0371(5) 0.0750(8) 0.0342(5) 0.0281(5) 0.0066(4) 0.0030(6)

loop_
_atom_type_symbol
_atom_type_description
_atom_type_scat_dispersion_real
_atom_type_scat_dispersion_imag
_atom_type_scat_source
C C 0.0033 0.0016 'International Tables Vol C Tables 4.2.6.8 and 6.1.1.4'
H H 0.0000 0.0000 'International Tables Vol C Tables 4.2.6.8 and 6.1.1.4'
O O 0.0106 0.0060 'International Tables Vol C Tables 4.2.6.8 and 6.1.1.4'
P P 0.1023 0.0942 'International Tables Vol C Tables 4.2.6.8 and 6.1.1.4'
S S 0.1246 0.1234 'International Tables Vol C Tables 4.2.6.8 and 6.1.1.4'
Cu Cu 0.3201 1.2651 'International Tables Vol C Tables 4.2.6.8 and 6.1.1.4'
Sn Sn -0.6537 1.4246 'International Tables Vol C Tables 4.2.6.8 and 6.1.1.4'
Cl Cl 0.1484 0.1585 'International Tables Vol C Tables 4.2.6.8 and 6.1.1.4'

loop_
_geom_angle_atom_site_label_1
_geom_angle_atom_site_label_2
_geom_angle_atom_site_label_3
_geom_angle
_geom_angle_site_symmetry_1
_geom_angle_site_symmetry_3
C4 C1 C3 111.1(3) . .
C4 C1 C2 110.6(3) . .
C3 C1 C2 111.1(3) . .
C4 C1 Sn1 108.1(2) . .
C3 C1 Sn1 107.4(2) . .
C2 C1 Sn1 108.4(2) . .
C1 C2 H2A 109.5 . .
C1 C2 H2B 109.5 . .
H2A C2 H2B 109.5 . .
C1 C2 H2C 109.5 . .
H2A C2 H2C 109.5 . .
H2B C2 H2C 109.5 . .
C1 C3 H3A 109.5 . .
C1 C3 H3B 109.5 . .
H3A C3 H3B 109.5 . .
C1 C3 H3C 109.5 . .
H3A C3 H3C 109.5 . .
H3B C3 H3C 109.5 . .
C5 C4 C1 113.7(3) . .
C5 C4 H4A 108.8 . .
C1 C4 H4A 108.8 . .
C5 C4 H4B 108.8 . .
C1 C4 H4B 108.8 . .
H4A C4 H4B 107.7 . .
O1 C5 C6 121.9(3) . .
O1 C5 C4 120.2(3) . .
C6 C5 C4 117.8(3) . .
C5 C6 H6A 109.5 . .
C5 C6 H6B 109.5 . .
H6A C6 H6B 109.5 . .
C5 C6 H6C 109.5 . .
H6A C6 H6C 109.5 . .
H6B C6 H6C 109.5 . .
C10 C7 C9 111.0(3) . .
C10 C7 C8 111.0(3) . .
C9 C7 C8 110.8(3) . .
C10 C7 Sn2 105.3(2) . .
C9 C7 Sn2 108.0(2) . .
C8 C7 Sn2 110.5(2) . .
C7 C8 H8A 109.5 . .
C7 C8 H8B 109.5 . .
H8A C8 H8B 109.5 . .
C7 C8 H8C 109.5 . .
H8A C8 H8C 109.5 . .
H8B C8 H8C 109.5 . .
C7 C9 H9A 109.5 . .
C7 C9 H9B 109.5 . .
H9A C9 H9B 109.5 . .
C7 C9 H9C 109.5 . .
H9A C9 H9C 109.5 . .
H9B C9 H9C 109.5 . .
C11 C10 C7 114.4(3) . .
C11 C10 H10A 108.7 . .
C7 C10 H10A 108.7 . .
C11 C10 H10B 108.7 . .
C7 C10 H10B 108.7 . .
H10A C10 H10B 107.6 . .
O2 C11 C12 121.7(4) . .
O2 C11 C10 120.6(3) . .
C12 C11 C10 117.6(3) . .
C11 C12 H12A 109.5 . .
C11 C12 H12B 109.5 . .
H12A C12 H12B 109.5 . .
C11 C12 H12C 109.5 . .
H12A C12 H12C 109.5 . .
H12B C12 H12C 109.5 . .
C18 C13 C14 118.9(3) . .
C18 C13 P1 123.7(3) . .
C14 C13 P1 117.3(3) . .
C15 C14 C13 120.2(3) . .
C15 C14 H14 119.9 . .
C13 C14 H14 119.9 . .
C14 C15 C16 120.0(3) . .
C14 C15 H15 120.0 . .
C16 C15 H15 120.0 . .
C17 C16 C15 120.1(3) . .
C17 C16 H16 119.9 . .
C15 C16 H16 119.9 . .
C16 C17 C18 120.4(3) . .
C16 C17 H17 119.8 . .
C18 C17 H17 119.8 . .
C17 C18 C13 120.3(3) . .
C17 C18 H18 119.9 . .
C13 C18 H18 119.9 . .
C24 C19 C20 119.0(3) . .
C24 C19 P1 122.6(3) . .
C20 C19 P1 118.4(3) . .
C21 C20 C19 120.1(4) . .
C21 C20 H20 119.9 . .
C19 C20 H20 119.9 . .
C22 C21 C20 120.0(4) . .
C22 C21 H21 120.0 . .
C20 C21 H21 120.0 . .
C23 C22 C21 120.0(3) . .
C23 C22 H22 120.0 . .
C21 C22 H22 120.0 . .
C22 C23 C24 120.1(4) . .
C22 C23 H23 119.9 . .
C24 C23 H23 119.9 . .
C23 C24 C19 120.7(4) . .
C23 C24 H24 119.6 . .
C19 C24 H24 119.6 . .
C26 C25 C30 119.7(3) . .
C26 C25 P1 117.0(2) . .
C30 C25 P1 123.3(3) . .
C25 C26 C27 120.4(3) . .
C25 C26 H26 119.8 . .
C27 C26 H26 119.8 . .
C26 C27 C28 119.5(4) . .
C26 C27 H27 120.3 . .
C28 C27 H27 120.3 . .
C29 C28 C27 120.1(4) . .
C29 C28 H28 120.0 . .
C27 C28 H28 120.0 . .
C28 C29 C30 120.4(3) . .
C28 C29 H29 119.8 . .
C30 C29 H29 119.8 . .
C29 C30 C25 120.0(4) . .
C29 C30 H30 120.0 . .
C25 C30 H30 120.0 . .
Cl3 C31 Cl2 110.6(2) . .
Cl3 C31 H31A 109.5 . .
Cl2 C31 H31A 109.5 . .
Cl3 C31 H31B 109.5 . .
Cl2 C31 H31B 109.5 . .
H31A C31 H31B 108.1 . .
Cl4 C32 Cl5 112.1(3) . .
Cl4 C32 H32A 109.2 . .
Cl5 C32 H32A 109.2 . .
Cl4 C32 H32B 109.2 . .
Cl5 C32 H32B 109.2 . .
H32A C32 H32B 107.9 . .
C5 O1 Sn1 109.5(2) . .
C11 O2 Sn2 106.2(2) . .
C13 P1 C25 104.61(15) . .
C13 P1 C19 103.87(15) . .
C25 P1 C19 103.26(15) . .
C13 P1 Cu1 113.62(10) . .
C25 P1 Cu1 116.76(11) . .
C19 P1 Cu1 113.32(10) . .
Cu1 S1 Sn2 120.14(3) . .
Cu1 S1 Sn1 120.99(3) . .
Sn2 S1 Sn1 86.57(2) . .
Sn2 S2 Sn1 89.70(3) . .
Sn1 S3 Sn3 95.46(3) . 2_655
Cu1 S4 Sn2 106.52(3) . 2_655
Cu1 S4 Sn3 91.87(3) . 2_655
Sn2 S4 Sn3 100.49(3) 2_655 2_655
P1 Cu1 S4 111.33(3) . .
P1 Cu1 S1 106.45(3) . .
S4 Cu1 S1 116.75(3) . .
P1 Cu1 Sn3 115.40(3) . .
S4 Cu1 Sn3 114.65(2) . .
S1 Cu1 Sn3 90.65(2) . .
C1 Sn1 S3 118.19(8) . .
C1 Sn1 S2 124.07(9) . .
S3 Sn1 S2 111.75(3) . .
C1 Sn1 S1 98.43(9) . .
S3 Sn1 S1 105.12(3) . .
S2 Sn1 S1 91.24(3) . .
C1 Sn1 O1 73.71(10) . .
S3 Sn1 O1 90.18(6) . .
S2 Sn1 O1 82.85(5) . .
S1 Sn1 O1 164.69(6) . .
C7 Sn2 S2 111.84(9) . .
C7 Sn2 S4 115.08(9) . 2_655
S2 Sn2 S4 121.81(3) . 2_655
C7 Sn2 S1 110.22(9) . .
S2 Sn2 S1 92.34(3) . .
S4 Sn2 S1 101.69(3) 2_655 .
C7 Sn2 O2 72.10(10) . .
S2 Sn2 O2 85.15(6) . .
S4 Sn2 O2 78.53(6) 2_655 .
S1 Sn2 O2 177.13(6) . .
Cl1 Sn3 S3 90.20(3) . 2_655
Cl1 Sn3 S4 95.70(3) . 2_655
S3 Sn3 S4 90.44(3) 2_655 2_655
Cl1 Sn3 Cu1 111.23(2) . .
S3 Sn3 Cu1 149.75(2) 2_655 .
S4 Sn3 Cu1 107.60(2) 2_655 .

loop_
_geom_bond_atom_site_label_1
_geom_bond_atom_site_label_2
_geom_bond_distance
_geom_bond_site_symmetry_2
C1 C4 1.519(5) .
C1 C3 1.522(5) .
C1 C2 1.524(5) .
C1 Sn1 2.183(3) .
C2 H2A 0.9800 .
C2 H2B 0.9800 .
C2 H2C 0.9800 .
C3 H3A 0.9800 .
C3 H3B 0.9800 .
C3 H3C 0.9800 .
C4 C5 1.504(4) .
C4 H4A 0.9900 .
C4 H4B 0.9900 .
C5 O1 1.227(4) .
C5 C6 1.482(5) .
C6 H6A 0.9800 .
C6 H6B 0.9800 .
C6 H6C 0.9800 .
C7 C10 1.521(5) .
C7 C9 1.528(5) .
C7 C8 1.539(5) .
C7 Sn2 2.192(3) .
C8 H8A 0.9800 .
C8 H8B 0.9800 .
C8 H8C 0.9800 .
C9 H9A 0.9800 .
C9 H9B 0.9800 .
C9 H9C 0.9800 .
C10 C11 1.510(5) .
C10 H10A 0.9900 .
C10 H10B 0.9900 .
C11 O2 1.216(4) .
C11 C12 1.505(5) .
C12 H12A 0.9800 .
C12 H12B 0.9800 .
C12 H12C 0.9800 .
C13 C18 1.395(5) .
C13 C14 1.408(4) .
C13 P1 1.821(3) .
C14 C15 1.385(5) .
C14 H14 0.9500 .
C15 C16 1.392(5) .
C15 H15 0.9500 .
C16 C17 1.376(5) .
C16 H16 0.9500 .
C17 C18 1.390(5) .
C17 H17 0.9500 .
C18 H18 0.9500 .
C19 C24 1.388(5) .
C19 C20 1.396(5) .
C19 P1 1.828(3) .
C20 C21 1.390(5) .
C20 H20 0.9500 .
C21 C22 1.387(6) .
C21 H21 0.9500 .
C22 C23 1.380(6) .
C22 H22 0.9500 .
C23 C24 1.382(5) .
C23 H23 0.9500 .
C24 H24 0.9500 .
C25 C26 1.385(5) .
C25 C30 1.396(4) .
C25 P1 1.827(3) .
C26 C27 1.392(5) .
C26 H26 0.9500 .
C27 C28 1.396(6) .
C27 H27 0.9500 .
C28 C29 1.380(6) .
C28 H28 0.9500 .
C29 C30 1.384(5) .
C29 H29 0.9500 .
C30 H30 0.9500 .
C31 Cl3 1.766(5) .
C31 Cl2 1.769(5) .
C31 H31A 0.9900 .
C31 H31B 0.9900 .
C32 Cl4 1.752(5) .
C32 Cl5 1.759(4) .
C32 H32A 0.9900 .
C32 H32B 0.9900 .
O1 Sn1 2.516(2) .
O2 Sn2 2.537(2) .
P1 Cu1 2.2590(8) .
S1 Cu1 2.3626(9) .
S1 Sn2 2.4692(7) .
S1 Sn1 2.5058(8) .
S2 Sn2 2.4140(8) .
S2 Sn1 2.4227(8) .
S3 Sn1 2.3654(8) .
S3 Sn3 2.4983(9) 2_655
S4 Cu1 2.3166(8) .
S4 Sn2 2.4142(8) 2_655
S4 Sn3 2.5467(8) 2_655
Cu1 Sn3 2.6054(4) .
Sn2 S4 2.4141(8) 2_655
Sn3 Cl1 2.4713(8) .
Sn3 S3 2.4983(9) 2_655
Sn3 S4 2.5468(8) 2_655

loop_
_geom_torsion_atom_site_label_1
_geom_torsion_atom_site_label_2
_geom_torsion_atom_site_label_3
_geom_torsion_atom_site_label_4
_geom_torsion
_geom_torsion_site_symmetry_1
_geom_torsion_site_symmetry_4
C3 C1 C4 C5 74.3(4) . .
C2 C1 C4 C5 -161.8(3) . .
Sn1 C1 C4 C5 -43.2(3) . .
C1 C4 C5 O1 31.6(4) . .
C1 C4 C5 C6 -149.7(3) . .
C9 C7 C10 C11 -71.9(4) . .
C8 C7 C10 C11 164.4(3) . .
Sn2 C7 C10 C11 44.7(3) . .
C7 C10 C11 O2 -15.3(5) . .
C7 C10 C11 C12 166.8(3) . .
C18 C13 C14 C15 -0.3(5) . .
P1 C13 C14 C15 176.7(3) . .
C13 C14 C15 C16 -0.6(5) . .
C14 C15 C16 C17 0.4(5) . .
C15 C16 C17 C18 0.7(5) . .
C16 C17 C18 C13 -1.6(5) . .
C14 C13 C18 C17 1.4(5) . .
P1 C13 C18 C17 -175.4(3) . .
C24 C19 C20 C21 1.0(5) . .
P1 C19 C20 C21 -179.3(3) . .
C19 C20 C21 C22 -0.9(6) . .
C20 C21 C22 C23 0.4(6) . .
C21 C22 C23 C24 0.1(6) . .
C22 C23 C24 C19 0.0(6) . .
C20 C19 C24 C23 -0.5(5) . .
P1 C19 C24 C23 179.7(3) . .
C30 C25 C26 C27 1.3(5) . .
P1 C25 C26 C27 -176.5(3) . .
C25 C26 C27 C28 -1.4(5) . .
C26 C27 C28 C29 0.2(5) . .
C27 C28 C29 C30 1.1(6) . .
C28 C29 C30 C25 -1.2(5) . .
C26 C25 C30 C29 0.1(5) . .
P1 C25 C30 C29 177.7(3) . .
C6 C5 O1 Sn1 177.4(3) . .
C4 C5 O1 Sn1 -3.9(3) . .
C12 C11 O2 Sn2 159.5(3) . .
C10 C11 O2 Sn2 -18.3(4) . .
C18 C13 P1 C25 -109.0(3) . .
C14 C13 P1 C25 74.3(3) . .
C18 C13 P1 C19 -1.0(3) . .
C14 C13 P1 C19 -177.8(2) . .
C18 C13 P1 Cu1 122.6(3) . .
C14 C13 P1 Cu1 -54.2(3) . .
C26 C25 P1 C13 -168.4(3) . .
C30 C25 P1 C13 13.9(3) . .
C26 C25 P1 C19 83.2(3) . .
C30 C25 P1 C19 -94.5(3) . .
C26 C25 P1 Cu1 -41.9(3) . .
C30 C25 P1 Cu1 140.5(2) . .
C24 C19 P1 C13 -103.7(3) . .
C20 C19 P1 C13 76.6(3) . .
C24 C19 P1 C25 5.3(3) . .
C20 C19 P1 C25 -174.5(3) . .
C24 C19 P1 Cu1 132.5(3) . .
C20 C19 P1 Cu1 -47.2(3) . .
C13 P1 Cu1 S4 -129.00(12) . .
C25 P1 Cu1 S4 109.06(12) . .
C19 P1 Cu1 S4 -10.74(13) . .
C13 P1 Cu1 S1 -0.75(12) . .
C25 P1 Cu1 S1 -122.69(12) . .
C19 P1 Cu1 S1 117.50(13) . .
C13 P1 Cu1 Sn3 98.06(12) . .
C25 P1 Cu1 Sn3 -23.87(12) . .
C19 P1 Cu1 Sn3 -143.68(13) . .
Sn2 S4 Cu1 P1 -101.43(4) 2_655 .
Sn3 S4 Cu1 P1 157.05(3) 2_655 .
Sn2 S4 Cu1 S1 136.08(3) 2_655 .
Sn3 S4 Cu1 S1 34.56(4) 2_655 .
Sn2 S4 Cu1 Sn3 31.88(4) 2_655 .
Sn3 S4 Cu1 Sn3 -69.64(3) 2_655 .
Sn2 S1 Cu1 P1 142.95(4) . .
Sn1 S1 Cu1 P1 -111.51(4) . .
Sn2 S1 Cu1 S4 -92.06(4) . .
Sn1 S1 Cu1 S4 13.48(5) . .
Sn2 S1 Cu1 Sn3 26.16(3) . .
Sn1 S1 Cu1 Sn3 131.70(3) . .
C4 C1 Sn1 S3 -52.1(2) . .
C3 C1 Sn1 S3 -172.01(19) . .
C2 C1 Sn1 S3 67.9(2) . .
C4 C1 Sn1 S2 98.4(2) . .
C3 C1 Sn1 S2 -21.5(3) . .
C2 C1 Sn1 S2 -141.63(19) . .
C4 C1 Sn1 S1 -164.4(2) . .
C3 C1 Sn1 S1 75.7(2) . .
C2 C1 Sn1 S1 -44.3(2) . .
C4 C1 Sn1 O1 29.1(2) . .
C3 C1 Sn1 O1 -90.8(2) . .
C2 C1 Sn1 O1 149.1(2) . .
Sn3 S3 Sn1 C1 -153.10(10) 2_655 .
Sn3 S3 Sn1 S2 52.98(4) 2_655 .
Sn3 S3 Sn1 S1 -44.61(3) 2_655 .
Sn3 S3 Sn1 O1 135.35(6) 2_655 .
Sn2 S2 Sn1 C1 98.09(10) . .
Sn2 S2 Sn1 S3 -109.80(3) . .
Sn2 S2 Sn1 S1 -2.96(3) . .
Sn2 S2 Sn1 O1 162.87(6) . .
Cu1 S1 Sn1 C1 114.75(9) . .
Sn2 S1 Sn1 C1 -121.83(9) . .
Cu1 S1 Sn1 S3 -7.58(4) . .
Sn2 S1 Sn1 S3 115.84(3) . .
Cu1 S1 Sn1 S2 -120.52(4) . .
Sn2 S1 Sn1 S2 2.90(3) . .
Cu1 S1 Sn1 O1 172.6(2) . .
Sn2 S1 Sn1 O1 -64.0(2) . .
C5 O1 Sn1 C1 -15.5(2) . .
C5 O1 Sn1 S3 103.9(2) . .
C5 O1 Sn1 S2 -144.2(2) . .
C5 O1 Sn1 S1 -76.3(3) . .
C10 C7 Sn2 S2 -114.2(2) . .
C9 C7 Sn2 S2 4.4(2) . .
C8 C7 Sn2 S2 125.8(2) . .
C10 C7 Sn2 S4 30.3(2) . 2_655
C9 C7 Sn2 S4 148.95(19) . 2_655
C8 C7 Sn2 S4 -89.6(2) . 2_655
C10 C7 Sn2 S1 144.5(2) . .
C9 C7 Sn2 S1 -96.8(2) . .
C8 C7 Sn2 S1 24.6(3) . .
C10 C7 Sn2 O2 -37.3(2) . .
C9 C7 Sn2 O2 81.4(2) . .
C8 C7 Sn2 O2 -157.2(3) . .
Sn1 S2 Sn2 C7 -109.88(10) . .
Sn1 S2 Sn2 S4 108.32(3) . 2_655
Sn1 S2 Sn2 S1 3.01(3) . .
Sn1 S2 Sn2 O2 -178.39(6) . .
Cu1 S1 Sn2 C7 -124.43(10) . .
Sn1 S1 Sn2 C7 111.40(10) . .
Cu1 S1 Sn2 S2 121.25(4) . .
Sn1 S1 Sn2 S2 -2.91(3) . .
Cu1 S1 Sn2 S4 -1.93(4) . 2_655
Sn1 S1 Sn2 S4 -126.09(2) . 2_655
C11 O2 Sn2 C7 33.1(2) . .
C11 O2 Sn2 S2 147.9(2) . .
C11 O2 Sn2 S4 -88.2(2) . 2_655
P1 Cu1 Sn3 Cl1 -45.60(4) . .
S4 Cu1 Sn3 Cl1 -176.97(3) . .
S1 Cu1 Sn3 Cl1 63.00(3) . .
P1 Cu1 Sn3 S3 86.75(5) . 2_655
S4 Cu1 Sn3 S3 -44.63(5) . 2_655
S1 Cu1 Sn3 S3 -164.66(5) . 2_655
P1 Cu1 Sn3 S4 -149.19(3) . 2_655
S4 Cu1 Sn3 S4 79.44(4) . 2_655
S1 Cu1 Sn3 S4 -40.59(3) . 2_655
